data_4072266
loop_
_publ_author_name
'Nagendran, Selvarajan'
'Sen, Sakya S.'
'Roesky, Herbert W.'
'Koley, Debasis'
'Grubm\"uller, Helmut'
'Pal, Aritra'
'Herbst-Irmer, Regine'

_publ_section_title
;
 RGe(I)Ge(I)R Compound (R = PhC(NtBu)2) with a Ge&#x2212;Ge Single Bond
 and a Comparison with the Gauche Conformation of Hydrazine&#x2020;
;
_journal_issue 21
_journal_name_full Organometallics
_journal_page_first 5459
_journal_paper_doi 10.1021/om800714f
_journal_volume 27
_journal_year 2008
_chemical_formula_sum 'C15 H23 Cl Ge N2'
_chemical_formula_weight 339.39
_chemical_name_systematic
; 
 ? 
;
_space_group_IT_number 15
_symmetry_cell_setting monoclinic
_symmetry_space_group_name_Hall '-C 2yc'
_symmetry_space_group_name_H-M 'C 1 2/c 1'
_atom_sites_solution_hydrogens geom
_atom_sites_solution_primary direct
_atom_sites_solution_secondary difmap
_audit_creation_method SHELXL-97
_cell_angle_alpha 90.00
_cell_angle_beta 115.20(3)
_cell_angle_gamma 90.00
_cell_formula_units_Z 4
_cell_length_a 14.037(3)
_cell_length_b 11.109(2)
_cell_length_c 11.847(2)
_cell_measurement_reflns_used 7475
_cell_measurement_temperature 100(2)
_cell_measurement_theta_max 59.006
_cell_measurement_theta_min 5.286
_cell_volume 1671.6(7)
_computing_cell_refinement 'Bruker SAINT (V. 7.12A, Siemens 2003)'
_computing_data_collection 'Proteum (Version 1.40, Bruker 2002)'
_computing_data_reduction 'Bruker SAINT (V. 7.12A, Siemens 2003)'
_computing_molecular_graphics 'Bruker AXS SHELXTL (V. 6.12)'
_computing_publication_material 'SHELXL-97 (Sheldrick, 1997)'
_computing_structure_refinement 'SHELXL-97 (Sheldrick, 1997)'
_computing_structure_solution 'SHELXS-97 (Sheldrick, 1990)'
_diffrn_ambient_temperature 100(2)
_diffrn_detector_area_resol_mean 5.602
_diffrn_measured_fraction_theta_full 0.990
_diffrn_measured_fraction_theta_max 0.990
_diffrn_measurement_device_type 'Bruker three circle diffractometer'
_diffrn_measurement_method 'phi and omega scan'
_diffrn_radiation_monochromator 'mirror system'
_diffrn_radiation_source 'rotating anode'
_diffrn_radiation_type CuK\a
_diffrn_radiation_wavelength 1.54178
_diffrn_reflns_av_R_equivalents 0.0346
_diffrn_reflns_av_sigmaI/netI 0.0188
_diffrn_reflns_limit_h_max 15
_diffrn_reflns_limit_h_min -15
_diffrn_reflns_limit_k_max 12
_diffrn_reflns_limit_k_min -12
_diffrn_reflns_limit_l_max 13
_diffrn_reflns_limit_l_min -12
_diffrn_reflns_number 8223
_diffrn_reflns_theta_full 59.04
_diffrn_reflns_theta_max 59.04
_diffrn_reflns_theta_min 5.29
_diffrn_standards_decay_% 0
_diffrn_standards_interval_count 0
_diffrn_standards_interval_time 0
_diffrn_standards_number 0
_exptl_absorpt_coefficient_mu 3.862
_exptl_absorpt_correction_T_max 0.6987
_exptl_absorpt_correction_T_min 0.5122
_exptl_absorpt_correction_type multi-scan
_exptl_absorpt_process_details 'Sadabs, Sheldrick 2007'
_exptl_crystal_colour colourless
_exptl_crystal_density_diffrn 1.349
_exptl_crystal_density_method 'not measured'
_exptl_crystal_description prismn
_exptl_crystal_F_000 704
_exptl_crystal_size_max 0.20
_exptl_crystal_size_mid 0.10
_exptl_crystal_size_min 0.10
_refine_diff_density_max 0.214
_refine_diff_density_min -0.204
_refine_diff_density_rms 0.037
_refine_ls_extinction_method none
_refine_ls_goodness_of_fit_ref 1.147
_refine_ls_hydrogen_treatment constr
_refine_ls_matrix_type full
_refine_ls_number_parameters 125
_refine_ls_number_reflns 1192
_refine_ls_number_restraints 177
_refine_ls_restrained_S_all 1.211
_refine_ls_R_factor_all 0.0299
_refine_ls_R_factor_gt 0.0290
_refine_ls_shift/su_max 0.000
_refine_ls_shift/su_mean 0.000
_refine_ls_structure_factor_coef Fsqd
_refine_ls_weighting_details 'calc w=1/[\s^2^(Fo^2^)+(0.0105P)^2^+2.7370P] where P=(Fo^2^+2Fc^2^)/3'
_refine_ls_weighting_scheme calc
_refine_ls_wR_factor_gt 0.0669
_refine_ls_wR_factor_ref 0.0675
_reflns_number_gt 1151
_reflns_number_total 1192
_reflns_threshold_expression >2sigma(I)
_cod_data_source_file om800714f_si_001.cif
_cod_data_source_block sad
_cod_original_cell_volume 1671.6(5)
_cod_original_sg_symbol_H-M C2/c
_cod_database_code 4072266

loop_
_symmetry_equiv_pos_as_xyz
'x, y, z'
'-x, y, -z+1/2'
'x+1/2, y+1/2, z'
'-x+1/2, y+1/2, -z+1/2'
'-x, -y, -z'
'x, -y, z-1/2'
'-x+1/2, -y+1/2, -z'
'x+1/2, -y+1/2, z-1/2'

loop_
_atom_site_label
_atom_site_type_symbol
_atom_site_fract_x
_atom_site_fract_y
_atom_site_fract_z
_atom_site_U_iso_or_equiv
_atom_site_adp_type
_atom_site_occupancy
_atom_site_symmetry_multiplicity
_atom_site_calc_flag
_atom_site_refinement_flags
_atom_site_disorder_assembly
_atom_site_disorder_group
Ge1 Ge 0.00897(4) 0.15254(4) 0.69323(4) 0.03036(19) Uani 0.50 1 d PU . -1
Cl1 Cl -0.02150(9) 0.24612(10) 0.84378(11) 0.0422(3) Uani 0.50 1 d PU A -1
C1 C 0.0000 -0.0608(3) 0.7500 0.0305(7) Uani 1 2 d SU . .
C11 C 0.0000 -0.1942(3) 0.7500 0.0277(7) Uani 1 2 d SDU . .
C12 C -0.02354(17) -0.2573(2) 0.8360(2) 0.0447(6) Uani 1 1 d DU . .
H12A H -0.0400 -0.2154 0.8953 0.054 Uiso 1 1 calc R . .
C13 C -0.0227(2) -0.3816(3) 0.8346(4) 0.0827(13) Uani 1 1 d DU . .
H13A H -0.0384 -0.4248 0.8939 0.099 Uiso 1 1 calc R . .
C14 C 0.0000 -0.4434(4) 0.7500 0.108(3) Uani 1 2 d SDU . .
H14A H 0.0000 -0.5289 0.7500 0.129 Uiso 1 2 calc SR . .
N1 N -0.08354(15) 0.00914(17) 0.6909(2) 0.0498(6) Uani 1 1 d DU . .
C21 C -0.19114(18) -0.0190(2) 0.5965(2) 0.0469(7) Uani 1 1 d DU . .
C22 C -0.2450(6) 0.0995(5) 0.5355(10) 0.047(2) Uani 0.523(17) 1 d PDU . 1
H22A H -0.2471 0.1537 0.5997 0.070 Uiso 0.523(17) 1 calc PR . 1
H22B H -0.3170 0.0827 0.4738 0.070 Uiso 0.523(17) 1 calc PR . 1
H22C H -0.2054 0.1375 0.4942 0.070 Uiso 0.523(17) 1 calc PR . 1
C23 C -0.1904(9) -0.0948(8) 0.4837(8) 0.043(2) Uani 0.523(17) 1 d PDU . 1
H23A H -0.1617 -0.1751 0.5132 0.064 Uiso 0.523(17) 1 calc PR . 1
H23B H -0.1466 -0.0540 0.4495 0.064 Uiso 0.523(17) 1 calc PR . 1
H23C H -0.2624 -0.1023 0.4186 0.064 Uiso 0.523(17) 1 calc PR . 1
C24 C -0.2517(15) -0.0890(11) 0.6535(18) 0.038(2) Uani 0.523(17) 1 d PDU . 1
H24A H -0.2561 -0.0418 0.7210 0.057 Uiso 0.523(17) 1 calc PR . 1
H24B H -0.2155 -0.1652 0.6870 0.057 Uiso 0.523(17) 1 calc PR . 1
H24C H -0.3228 -0.1054 0.5895 0.057 Uiso 0.523(17) 1 calc PR . 1
C22A C -0.1849(11) -0.0442(15) 0.4789(10) 0.073(4) Uani 0.477(17) 1 d PDU . 2
H22D H -0.1599 0.0276 0.4517 0.109 Uiso 0.477(17) 1 calc PR . 2
H22E H -0.2549 -0.0662 0.4154 0.109 Uiso 0.477(17) 1 calc PR . 2
H22F H -0.1359 -0.1109 0.4907 0.109 Uiso 0.477(17) 1 calc PR . 2
C23A C -0.2500(6) 0.1028(7) 0.5985(14) 0.058(3) Uani 0.477(17) 1 d PDU . 2
H23D H -0.2135 0.1708 0.5816 0.087 Uiso 0.477(17) 1 calc PR . 2
H23E H -0.2499 0.1131 0.6807 0.087 Uiso 0.477(17) 1 calc PR . 2
H23F H -0.3227 0.0995 0.5345 0.087 Uiso 0.477(17) 1 calc PR . 2
C24A C -0.2429(16) -0.1157(13) 0.642(2) 0.047(4) Uani 0.477(17) 1 d PDU . 2
H24D H -0.2296 -0.0991 0.7289 0.071 Uiso 0.477(17) 1 calc PR . 2
H24E H -0.2135 -0.1945 0.6373 0.071 Uiso 0.477(17) 1 calc PR . 2
H24F H -0.3189 -0.1160 0.5898 0.071 Uiso 0.477(17) 1 calc PR . 2

loop_
_atom_site_aniso_label
_atom_site_aniso_U_11
_atom_site_aniso_U_22
_atom_site_aniso_U_33
_atom_site_aniso_U_23
_atom_site_aniso_U_13
_atom_site_aniso_U_12
Ge1 0.0356(3) 0.0296(3) 0.0288(3) 0.0014(2) 0.0167(2) -0.0024(2)
Cl1 0.0524(7) 0.0363(7) 0.0448(7) -0.0079(5) 0.0275(6) 0.0014(5)
C1 0.0232(16) 0.0293(16) 0.0352(16) 0.000 0.0088(13) 0.000
C11 0.0190(14) 0.0282(15) 0.0266(15) 0.000 0.0006(12) 0.000
C12 0.0266(12) 0.0545(16) 0.0390(13) 0.0150(12) 0.0006(10) -0.0053(11)
C13 0.0344(16) 0.058(2) 0.105(3) 0.053(2) -0.0198(17) -0.0173(15)
C14 0.042(3) 0.028(2) 0.166(6) 0.000 -0.040(3) 0.000
N1 0.0235(10) 0.0279(10) 0.0776(15) 0.0024(10) 0.0021(10) -0.0001(8)
C21 0.0229(12) 0.0378(14) 0.0620(16) 0.0113(12) 0.0007(11) 0.0009(10)
C22 0.036(3) 0.035(3) 0.047(5) 0.006(3) -0.003(3) 0.007(2)
C23 0.031(3) 0.054(5) 0.035(3) 0.018(3) 0.005(2) 0.004(4)
C24 0.022(3) 0.038(4) 0.044(5) -0.005(3) 0.005(3) 0.006(3)
C22A 0.037(4) 0.115(10) 0.053(4) 0.051(5) 0.005(3) 0.005(7)
C23A 0.025(3) 0.057(4) 0.069(6) 0.027(4) -0.004(4) 0.004(3)
C24A 0.027(6) 0.059(7) 0.044(6) -0.001(6) 0.005(4) -0.010(6)

loop_
_atom_type_symbol
_atom_type_description
_atom_type_scat_dispersion_real
_atom_type_scat_dispersion_imag
_atom_type_scat_source
C C 0.0181 0.0091 'International Tables Vol C Tables 4.2.6.8 and 6.1.1.4'
H H 0.0000 0.0000 'International Tables Vol C Tables 4.2.6.8 and 6.1.1.4'
N N 0.0311 0.0180 'International Tables Vol C Tables 4.2.6.8 and 6.1.1.4'
Cl Cl 0.3639 0.7018 'International Tables Vol C Tables 4.2.6.8 and 6.1.1.4'
Ge Ge -1.0885 0.8855 'International Tables Vol C Tables 4.2.6.8 and 6.1.1.4'

loop_
_geom_angle_atom_site_label_1
_geom_angle_atom_site_label_2
_geom_angle_atom_site_label_3
_geom_angle
_geom_angle_site_symmetry_1
_geom_angle_site_symmetry_3
N1 Ge1 N1 63.22(11) . 2_556
N1 Ge1 Cl1 92.10(8) . .
N1 Ge1 Cl1 92.45(8) 2_556 .
N1 Ge1 C1 32.40(5) . .
N1 Ge1 C1 32.42(5) 2_556 .
Cl1 Ge1 C1 100.20(4) . .
N1 C1 N1 108.6(3) 2_556 .
N1 C1 C11 125.72(13) 2_556 .
N1 C1 C11 125.72(13) . .
N1 C1 Ge1 55.59(13) 2_556 2_556
N1 C1 Ge1 56.64(14) . 2_556
C11 C1 Ge1 162.76(2) . 2_556
N1 C1 Ge1 56.64(14) 2_556 .
N1 C1 Ge1 55.59(13) . .
C11 C1 Ge1 162.76(2) . .
Ge1 C1 Ge1 34.47(5) 2_556 .
C12 C11 C12 119.3(3) 2_556 .
C12 C11 C1 120.33(16) 2_556 .
C12 C11 C1 120.33(16) . .
C13 C12 C11 119.3(3) . .
C14 C13 C12 121.3(4) . .
C13 C14 C13 119.3(4) 2_556 .
C1 N1 C21 131.4(2) . .
C1 N1 Ge1 92.02(14) . .
C21 N1 Ge1 127.70(16) . .
C1 N1 Ge1 90.95(15) . 2_556
C21 N1 Ge1 136.71(16) . 2_556
Ge1 N1 Ge1 41.80(5) . 2_556
C22A C21 N1 107.8(6) . .
C22A C21 C24 127.1(9) . .
N1 C21 C24 111.0(8) . .
C22A C21 C24A 115.9(9) . .
N1 C21 C24A 111.6(9) . .
C24 C21 C24A 14.0(10) . .
C22A C21 C22 86.2(5) . .
N1 C21 C22 108.3(3) . .
C24 C21 C22 113.2(7) . .
C24A C21 C22 124.0(8) . .
C22A C21 C23 21.2(5) . .
N1 C21 C23 112.2(5) . .
C24 C21 C23 108.1(7) . .
C24A C21 C23 95.8(8) . .
C22 C21 C23 103.8(4) . .
C22A C21 C23A 114.8(5) . .
N1 C21 C23A 100.3(4) . .
C24 C21 C23A 92.1(6) . .
C24A C21 C23A 105.4(7) . .
C22 C21 C23A 28.8(3) . .
C23 C21 C23A 131.0(6) . .

loop_
_geom_bond_atom_site_label_1
_geom_bond_atom_site_label_2
_geom_bond_distance
_geom_bond_site_symmetry_2
Ge1 N1 2.048(2) .
Ge1 N1 2.072(2) 2_556
Ge1 Cl1 2.2572(13) .
Ge1 C1 2.481(3) .
C1 N1 1.330(3) 2_556
C1 N1 1.330(3) .
C1 C11 1.483(4) .
C1 Ge1 2.481(3) 2_556
C11 C12 1.388(3) 2_556
C11 C12 1.388(3) .
C12 C13 1.381(4) .
C13 C14 1.360(4) .
C14 C13 1.360(4) 2_556
N1 C21 1.480(3) .
N1 Ge1 2.072(2) 2_556
C21 C22A 1.459(10) .
C21 C24 1.507(9) .
C21 C24A 1.520(10) .
C21 C22 1.536(6) .
C21 C23 1.583(8) .
C21 C23A 1.591(8) .
